data_2241712
loop_
_publ_author_name
'Gomes, L\'igia R.'
'Low, John Nicolson'
'Fonseca, Andr\'e'
'Matos, Maria Jo\~ao'
'Borges, Fernanda'

_publ_section_title
;
 Crystal structures of three 6-substituted coumarin-3-carboxamide
 derivatives
;
_journal_issue 7
_journal_name_full 'Acta Crystallographica Section E'
_journal_page_first 926
_journal_page_last 932
_journal_paper_doi 10.1107/S2056989016008665
_journal_volume 72
_journal_year 2016
_chemical_formula_iupac 'C18 H15 N O3'
_chemical_formula_moiety 'C18 H15 N O3'
_chemical_formula_sum 'C18 H15 N O3'
_chemical_formula_weight 293.31
_chemical_name_systematic
;
6-Methyl-<i>N</i>-(3-methylphenyl)-2-oxo-2<i>H</i>-chromene-3-carboxamide
;
_space_group_crystal_system monoclinic
_space_group_IT_number 14
_space_group_name_Hall '-P 2ybc'
_space_group_name_H-M_alt 'P 1 21/c 1'
_symmetry_space_group_name_Hall '-P 2ybc'
_symmetry_space_group_name_H-M 'P 1 21/c 1'
_atom_sites_solution_hydrogens mixed
_audit_creation_method SHELXL-2014/7
_cell_angle_alpha 90
_cell_angle_beta 94.388(4)
_cell_angle_gamma 90
_cell_formula_units_Z 4
_cell_length_a 7.2117(3)
_cell_length_b 8.0491(3)
_cell_length_c 23.6242(9)
_cell_measurement_reflns_used 5809
_cell_measurement_temperature 100(2)
_cell_measurement_theta_max 27.5730
_cell_measurement_theta_min 2.6750
_cell_volume 1367.31(9)
_computing_cell_refinement
;
CrysAlis PRO (Rigaku Oxford Diffraction, 2015)
;
_computing_data_collection
;
CrysAlis PRO (Rigaku Oxford Diffraction, 2015)
;
_computing_data_reduction
;
CrysAlis PRO (Rigaku Oxford Diffraction, 2015)
;
_computing_molecular_graphics
;
Mercury (Macrae <i>et al.</i>,  2006)
;
_computing_publication_material
;
OSCAIL (McArdle <i>et al.</i>,  2004),
SHELXL2014 (Sheldrick, 2015b) and
PLATON (Spek, 2009)
;
_computing_structure_refinement
;
OSCAIL (McArdle <i>et al.</i>,  2004),
<i>ShelXle</i> (H\"ubschle <i>et al.</i>,  2011) and
SHELXL-2014/7 (Sheldrick, 2015b)
;
_computing_structure_solution
;
OSCAIL (McArdle <i>et al.</i>,  2004) and
SHELXT (Sheldrick, 2015a)
;
_diffrn_ambient_temperature 100(2)
_diffrn_detector_area_resol_mean 28.5714
_diffrn_measured_fraction_theta_full 1.000
_diffrn_measured_fraction_theta_max 0.999
_diffrn_measurement_device 'four-circle \k diffractometer'
_diffrn_measurement_device_type 'Rigaku AFC12 (Right)'
_diffrn_measurement_method 'profile data from \w-scans'
_diffrn_radiation_type MoK\a
_diffrn_radiation_wavelength 0.71075
_diffrn_reflns_av_R_equivalents 0.0230
_diffrn_reflns_limit_h_max 8
_diffrn_reflns_limit_h_min -9
_diffrn_reflns_limit_k_max 7
_diffrn_reflns_limit_k_min -10
_diffrn_reflns_limit_l_max 29
_diffrn_reflns_limit_l_min -30
_diffrn_reflns_number 12045
_diffrn_reflns_theta_full 25.242
_diffrn_reflns_theta_max 27.474
_diffrn_reflns_theta_min 1.729
_exptl_absorpt_coefficient_mu 0.098
_exptl_absorpt_correction_T_max 1.00000
_exptl_absorpt_correction_T_min 0.89515
_exptl_absorpt_correction_type multi-scan
_exptl_absorpt_process_details
;
(CrysAlis PRO; Rigaku Oxford Diffraction, 2015)
;
_exptl_crystal_colour yellow
_exptl_crystal_density_diffrn 1.425
_exptl_crystal_description needle
_exptl_crystal_F_000 616
_exptl_crystal_size_max 0.420
_exptl_crystal_size_mid 0.030
_exptl_crystal_size_min 0.020
_refine_diff_density_max 0.351
_refine_diff_density_min -0.258
_refine_ls_extinction_method none
_refine_ls_goodness_of_fit_ref 1.031
_refine_ls_hydrogen_treatment mixed
_refine_ls_matrix_type full
_refine_ls_number_parameters 205
_refine_ls_number_reflns 3134
_refine_ls_number_restraints 0
_refine_ls_restrained_S_all 1.031
_refine_ls_R_factor_all 0.0525
_refine_ls_R_factor_gt 0.0411
_refine_ls_shift/su_max 0.001
_refine_ls_shift/su_mean 0.000
_refine_ls_structure_factor_coef Fsqd
_refine_ls_weighting_details 'w=1/[\s^2^(Fo^2^)+(0.0741P)^2^+0.3348P] where P=(Fo^2^+2Fc^2^)/3'
_refine_ls_weighting_scheme calc
_refine_ls_wR_factor_gt 0.1128
_refine_ls_wR_factor_ref 0.1203
_reflns_number_gt 2593
_reflns_number_total 3135
_reflns_threshold_expression 'I > 2\s(I)'
_cod_data_source_file hb7589sup1.cif
_cod_data_source_block 1
_cod_database_code 2241712
_shelx_space_group_comment
;
The symmetry employed for this shelxl refinement is uniquely defined
by the following loop, which should always be used as a source of
symmetry information in preference to the above space-group names.
They are only intended as comments.
;
_shelx_estimated_absorpt_t_min 0.960
_shelx_estimated_absorpt_t_max 0.998

loop_
_space_group_symop_operation_xyz
'x, y, z'
'-x, y+1/2, -z+1/2'
'-x, -y, -z'
'x, -y-1/2, z-1/2'

loop_
_atom_site_type_symbol
_atom_site_label
_atom_site_fract_x
_atom_site_fract_y
_atom_site_fract_z
_atom_site_U_iso_or_equiv
_atom_site_adp_type
_atom_site_calc_flag
_atom_site_occupancy
O O1 0.69397(12) 0.68051(12) -0.05947(3) 0.0158(2) Uani d 1
O O2 0.88820(13) 0.82921(12) -0.00415(4) 0.0191(2) Uani d 1
O O31 0.45616(13) 0.95381(12) 0.10022(4) 0.0199(2) Uani d 1
N N32 0.76928(15) 0.97441(14) 0.09028(4) 0.0153(2) Uani d 1
H H32 0.855(2) 0.949(2) 0.0664(7) 0.033(5) Uiso d 1
C C2 0.72934(18) 0.77998(16) -0.01268(5) 0.0147(3) Uani d 1
C C3 0.57335(17) 0.81575(16) 0.02182(5) 0.0137(3) Uani d 1
C C4 0.40358(17) 0.75122(16) 0.00695(5) 0.0144(3) Uani d 1
H H4 0.3034 0.7759 0.0294 0.017 Uiso calc 1
C C4A 0.37082(17) 0.64663(15) -0.04177(5) 0.0140(3) Uani d 1
C C5 0.19774(18) 0.57410(16) -0.05816(5) 0.0152(3) Uani d 1
H H5 0.0946 0.5956 -0.0365 0.018 Uiso calc 1
C C6 0.17503(18) 0.47192(16) -0.10530(5) 0.0148(3) Uani d 1
C C7 0.32959(18) 0.44378(16) -0.13696(5) 0.0159(3) Uani d 1
H H7 0.3155 0.3739 -0.1694 0.019 Uiso calc 1
C C8 0.50106(18) 0.51447(16) -0.12233(5) 0.0160(3) Uani d 1
H H8 0.6034 0.4950 -0.1445 0.019 Uiso calc 1
C C8A 0.52020(17) 0.61462(16) -0.07444(5) 0.0139(3) Uani d 1
C C31 0.59396(18) 0.92182(16) 0.07469(5) 0.0144(3) Uani d 1
C C61 -0.01018(18) 0.39458(17) -0.12285(5) 0.0178(3) Uani d 1
H H61A 0.0066 0.2759 -0.1302 0.027 Uiso calc 1
H H61B -0.0642 0.4489 -0.1574 0.027 Uiso calc 1
H H61C -0.0937 0.4085 -0.0924 0.027 Uiso calc 1
C C311 0.83193(18) 1.06916(16) 0.13848(5) 0.0150(3) Uani d 1
C C312 0.71473(18) 1.12797(16) 0.17828(5) 0.0163(3) Uani d 1
H H312 0.5861 1.1013 0.1745 0.020 Uiso calc 1
C C313 0.78614(19) 1.22628(17) 0.22372(5) 0.0175(3) Uani d 1
C C314 0.97525(19) 1.26281(17) 0.22921(5) 0.0194(3) Uani d 1
H H314 1.0244 1.3307 0.2597 0.023 Uiso calc 1
C C315 1.09272(19) 1.20017(17) 0.19020(5) 0.0197(3) Uani d 1
H H315 1.2221 1.2236 0.1947 0.024 Uiso calc 1
C C316 1.02253(18) 1.10408(17) 0.14486(5) 0.0175(3) Uani d 1
H H316 1.1032 1.0622 0.1183 0.021 Uiso calc 1
C C317 0.6556(2) 1.29639(18) 0.26456(5) 0.0220(3) Uani d 1
H H31A 0.7234 1.3144 0.3016 0.033 Uiso calc 1
H H31B 0.5535 1.2180 0.2687 0.033 Uiso calc 1
H H31C 0.6050 1.4023 0.2499 0.033 Uiso calc 1

loop_
_atom_site_aniso_label
_atom_site_aniso_U_11
_atom_site_aniso_U_22
_atom_site_aniso_U_33
_atom_site_aniso_U_12
_atom_site_aniso_U_13
_atom_site_aniso_U_23
O1 0.0138(5) 0.0177(5) 0.0158(4) -0.0013(4) 0.0014(3) -0.0033(4)
O2 0.0158(5) 0.0214(5) 0.0204(5) -0.0018(4) 0.0029(3) -0.0037(4)
O31 0.0178(5) 0.0229(5) 0.0195(5) 0.0001(4) 0.0044(4) -0.0047(4)
N32 0.0157(6) 0.0153(6) 0.0150(5) 0.0015(4) 0.0017(4) -0.0020(4)
C2 0.0174(7) 0.0116(6) 0.0148(6) 0.0008(5) 0.0000(5) 0.0004(5)
C3 0.0166(6) 0.0111(6) 0.0136(6) 0.0019(5) 0.0013(4) 0.0019(5)
C4 0.0163(6) 0.0122(6) 0.0149(6) 0.0036(5) 0.0035(5) 0.0021(5)
C4A 0.0156(6) 0.0115(6) 0.0147(6) 0.0021(5) 0.0003(5) 0.0020(5)
C5 0.0143(6) 0.0137(6) 0.0179(6) 0.0021(5) 0.0027(5) 0.0018(5)
C6 0.0150(6) 0.0126(6) 0.0164(6) 0.0022(5) -0.0016(4) 0.0037(5)
C7 0.0178(7) 0.0157(7) 0.0140(6) 0.0013(5) -0.0006(5) -0.0010(5)
C8 0.0153(6) 0.0176(7) 0.0154(6) 0.0031(5) 0.0025(5) 0.0003(5)
C8A 0.0127(6) 0.0127(6) 0.0161(6) 0.0006(5) -0.0007(5) 0.0021(5)
C31 0.0179(7) 0.0115(6) 0.0138(6) 0.0010(5) 0.0012(5) 0.0016(5)
C61 0.0147(6) 0.0175(7) 0.0210(6) -0.0002(5) -0.0004(5) -0.0007(5)
C311 0.0188(7) 0.0116(6) 0.0142(6) 0.0011(5) -0.0005(5) 0.0019(5)
C312 0.0171(6) 0.0152(6) 0.0166(6) 0.0016(5) 0.0010(5) 0.0025(5)
C313 0.0237(7) 0.0143(7) 0.0147(6) 0.0017(5) 0.0020(5) 0.0027(5)
C314 0.0243(7) 0.0168(7) 0.0163(6) -0.0022(5) -0.0034(5) 0.0010(5)
C315 0.0180(7) 0.0195(7) 0.0210(6) -0.0025(5) -0.0020(5) 0.0039(5)
C316 0.0187(7) 0.0172(7) 0.0168(6) 0.0014(5) 0.0027(5) 0.0032(5)
C317 0.0247(7) 0.0229(7) 0.0183(6) 0.0008(6) 0.0018(5) -0.0026(5)

loop_
_atom_type_symbol
_atom_type_description
_atom_type_scat_dispersion_real
_atom_type_scat_dispersion_imag
_atom_type_scat_source
C C 0.0033 0.0016 'International Tables Vol C Tables 4.2.6.8 and 6.1.1.4'
H H 0.0000 0.0000 'International Tables Vol C Tables 4.2.6.8 and 6.1.1.4'
N N 0.0061 0.0033 'International Tables Vol C Tables 4.2.6.8 and 6.1.1.4'
O O 0.0106 0.0060 'International Tables Vol C Tables 4.2.6.8 and 6.1.1.4'
V V 0.3005 0.5294 'International Tables Vol C Tables 4.2.6.8 and 6.1.1.4'

loop_
_geom_angle_atom_site_label_1
_geom_angle_atom_site_label_2
_geom_angle_atom_site_label_3
_geom_angle
C2 O1 C8A 122.61(10)
C31 N32 C311 128.30(11)
C31 N32 H32 115.8(11)
C311 N32 H32 115.8(12)
O2 C2 O1 116.01(11)
O2 C2 C3 126.69(11)
O1 C2 C3 117.29(11)
C4 C3 C2 119.88(11)
C4 C3 C31 117.51(11)
C2 C3 C31 122.61(11)
C3 C4 C4A 121.71(12)
C3 C4 H4 119.1
C4A C4 H4 119.1
C8A C4A C5 118.53(11)
C8A C4A C4 117.80(12)
C5 C4A C4 123.68(11)
C6 C5 C4A 121.09(12)
C6 C5 H5 119.5
C4A C5 H5 119.5
C5 C6 C7 118.26(11)
C5 C6 C61 121.07(12)
C7 C6 C61 120.66(11)
C8 C7 C6 122.08(12)
C8 C7 H7 119.0
C6 C7 H7 119.0
C7 C8 C8A 118.34(12)
C7 C8 H8 120.8
C8A C8 H8 120.8
O1 C8A C8 117.61(11)
O1 C8A C4A 120.71(11)
C8 C8A C4A 121.68(12)
O31 C31 N32 124.96(12)
O31 C31 C3 119.49(11)
N32 C31 C3 115.55(11)
C6 C61 H61A 109.5
C6 C61 H61B 109.5
H61A C61 H61B 109.5
C6 C61 H61C 109.5
H61A C61 H61C 109.5
H61B C61 H61C 109.5
C312 C311 C316 120.00(12)
C312 C311 N32 123.55(12)
C316 C311 N32 116.44(11)
C311 C312 C313 120.18(12)
C311 C312 H312 119.9
C313 C312 H312 119.9
C314 C313 C312 119.43(12)
C314 C313 C317 121.11(12)
C312 C313 C317 119.41(12)
C313 C314 C315 120.21(12)
C313 C314 H314 119.9
C315 C314 H314 119.9
C316 C315 C314 120.59(13)
C316 C315 H315 119.7
C314 C315 H315 119.7
C315 C316 C311 119.55(12)
C315 C316 H316 120.2
C311 C316 H316 120.2
C313 C317 H31A 109.5
C313 C317 H31B 109.5
H31A C317 H31B 109.5
C313 C317 H31C 109.5
H31A C317 H31C 109.5
H31B C317 H31C 109.5

loop_
_geom_bond_atom_site_label_1
_geom_bond_atom_site_label_2
_geom_bond_distance
O1 C2 1.3730(15)
O1 C8A 1.3817(15)
O2 C2 1.2144(15)
O31 C31 1.2287(15)
N32 C31 1.3573(16)
N32 C311 1.4154(16)
N32 H32 0.893(18)
C2 C3 1.4672(17)
C3 C4 1.3514(18)
C3 C31 1.5109(16)
C4 C4A 1.4309(17)
C4 H4 0.9500
C4A C8A 1.3964(17)
C4A C5 1.4053(17)
C5 C6 1.3841(18)
C5 H5 0.9500
C6 C7 1.4074(18)
C6 C61 1.5029(17)
C7 C8 1.3810(18)
C7 H7 0.9500
C8 C8A 1.3874(17)
C8 H8 0.9500
C61 H61A 0.9800
C61 H61B 0.9800
C61 H61C 0.9800
C311 C312 1.3943(17)
C311 C316 1.3998(18)
C312 C313 1.3997(18)
C312 H312 0.9500
C313 C314 1.3914(19)
C313 C317 1.5082(18)
C314 C315 1.3931(19)
C314 H314 0.9500
C315 C316 1.3851(18)
C315 H315 0.9500
C316 H316 0.9500
C317 H31A 0.9800
C317 H31B 0.9800
C317 H31C 0.9800

loop_
_geom_hbond_atom_site_label_D
_geom_hbond_atom_site_label_H
_geom_hbond_atom_site_label_A
_geom_hbond_site_symmetry_A
_geom_hbond_distance_DH
_geom_hbond_distance_HA
_geom_hbond_distance_DA
_geom_hbond_angle_DHA
N32 H32 O2 . 0.893(18) 1.957(18) 2.7149(14) 141.7(16)
C312 H312 O31 . 0.95 2.26 2.8838(16) 122
C5 H5 O1 1_455 0.95 2.98 3.7304(15) 137

loop_
_geom_torsion_atom_site_label_1
_geom_torsion_atom_site_label_2
_geom_torsion_atom_site_label_3
_geom_torsion_atom_site_label_4
_geom_torsion
_geom_torsion_publ_flag
C8A O1 C2 O2 179.71(11) ?
C8A O1 C2 C3 -0.18(17) ?
O2 C2 C3 C4 -179.80(12) ?
O1 C2 C3 C4 0.07(18) ?
O2 C2 C3 C31 -0.5(2) ?
O1 C2 C3 C31 179.32(10) ?
C2 C3 C4 C4A 0.50(19) ?
C31 C3 C4 C4A -178.79(11) ?
C3 C4 C4A C8A -0.95(18) ?
C3 C4 C4A C5 178.65(12) ?
C8A C4A C5 C6 0.54(18) ?
C4 C4A C5 C6 -179.05(11) ?
C4A C5 C6 C7 -0.72(18) ?
C4A C5 C6 C61 -179.92(11) ?
C5 C6 C7 C8 0.06(19) ?
C61 C6 C7 C8 179.26(12) ?
C6 C7 C8 C8A 0.75(19) ?
C2 O1 C8A C8 -179.42(11) ?
C2 O1 C8A C4A -0.29(18) ?
C7 C8 C8A O1 178.18(11) ?
C7 C8 C8A C4A -0.94(19) ?
C5 C4A C8A O1 -178.78(11) ?
C4 C4A C8A O1 0.84(17) ?
C5 C4A C8A C8 0.31(18) ?
C4 C4A C8A C8 179.93(11) ?
C311 N32 C31 O31 2.3(2) ?
C311 N32 C31 C3 -177.45(11) ?
C4 C3 C31 O31 -4.22(18) ?
C2 C3 C31 O31 176.51(12) ?
C4 C3 C31 N32 175.55(11) y
C2 C3 C31 N32 -3.72(17) y
C31 N32 C311 C312 -1.5(2) y
C31 N32 C311 C316 178.94(12) y
C316 C311 C312 C313 1.97(19) ?
N32 C311 C312 C313 -177.58(12) ?
C311 C312 C313 C314 -0.86(19) ?
C311 C312 C313 C317 176.73(12) ?
C312 C313 C314 C315 -0.84(19) ?
C317 C313 C314 C315 -178.39(12) ?
C313 C314 C315 C316 1.4(2) ?
C314 C315 C316 C311 -0.3(2) ?
C312 C311 C316 C315 -1.37(19) ?
N32 C311 C316 C315 178.21(11) ?

_cod_database_fobs_code 2241712
